data_4086706
loop_
_publ_author_name
'Agarwal, Pallavi'
'Thirupathi, Natesan'
'Nethaji, Munirathinam'

_publ_section_title
;
 Syntheses, Structural Aspects, Solution Behavior, and Catalytic Utility
 of CyclopalladatedN,N&#x2032;,N&#x2033;-Triarylguanidines
 [\k2(C,N))Pd(Pyrazole)2X] (X = Br, OC(O)CF3, and PF6) in Suzuki--Miyaura
 Coupling Reactions of Aryl Bromides
;
_journal_issue 18
_journal_name_full Organometallics
_journal_page_first 3112
_journal_paper_doi 10.1021/acs.organomet.6b00442
_journal_volume 35
_journal_year 2016
_chemical_formula_moiety 'C32 H38 N7 Br Pd'
_chemical_formula_sum 'C32 H38 Br N7 Pd'
_chemical_formula_weight 707.00
_chemical_melting_point 492.1
_chemical_name_systematic
;
 ?
;
_space_group_IT_number 14
_symmetry_cell_setting monoclinic
_symmetry_space_group_name_Hall '-P 2yn'
_symmetry_space_group_name_H-M 'P 1 21/n 1'
_atom_sites_solution_hydrogens geom
_atom_sites_solution_primary direct
_atom_sites_solution_secondary difmap
_audit_creation_method SHELXL-97
_cell_angle_alpha 90.00
_cell_angle_beta 99.836(3)
_cell_angle_gamma 90.00
_cell_formula_units_Z 4
_cell_length_a 17.5864(4)
_cell_length_b 10.3052(3)
_cell_length_c 18.2393(5)
_cell_measurement_reflns_used 14573
_cell_measurement_temperature 298(2)
_cell_measurement_theta_max 26.4
_cell_measurement_theta_min 3.0
_cell_volume 3256.94(15)
_computing_cell_refinement 'CRYSALISPRO, OXFORD DIFFRACTION LTD.'
_computing_data_collection 'CRYSALISPRO, OXFORD DIFFRACTION LTD.'
_computing_data_reduction 'CRYSALISPRO, OXFORD DIFFRACTION LTD.'
_computing_molecular_graphics 'OLEX 2'
_computing_publication_material 'WINGX V1.80.01'
_computing_structure_refinement 'SHELXL-97 (Sheldrick, 2008)'
_computing_structure_solution SIR-92
_diffrn_ambient_temperature 298(2)
_diffrn_detector_area_resol_mean 0.3703
_diffrn_measured_fraction_theta_full 0.999
_diffrn_measured_fraction_theta_max 0.999
_diffrn_measurement_device_type 'SAPPHIRE-3 CCD DETECTOR'
_diffrn_measurement_method 'omega scan'
_diffrn_radiation_monochromator graphite
_diffrn_radiation_source 'fine-focus sealed tube'
_diffrn_radiation_type MoK\a
_diffrn_radiation_wavelength 0.71073
_diffrn_reflns_av_R_equivalents 0.0188
_diffrn_reflns_av_sigmaI/netI 0.0198
_diffrn_reflns_limit_h_max 20
_diffrn_reflns_limit_h_min -21
_diffrn_reflns_limit_k_max 12
_diffrn_reflns_limit_k_min -12
_diffrn_reflns_limit_l_max 22
_diffrn_reflns_limit_l_min -22
_diffrn_reflns_number 26573
_diffrn_reflns_theta_full 26.37
_diffrn_reflns_theta_max 26.37
_diffrn_reflns_theta_min 2.97
_exptl_absorpt_coefficient_mu 1.829
_exptl_absorpt_correction_T_max 0.8383
_exptl_absorpt_correction_T_min 0.4617
_exptl_absorpt_correction_type empirical
_exptl_absorpt_process_details 'CRYSALISPRO 1.171.34.49 (2011)'
_exptl_crystal_colour WHITE
_exptl_crystal_density_diffrn 1.442
_exptl_crystal_density_method 'not measured'
_exptl_crystal_description RECTANGULAR
_exptl_crystal_F_000 1440
_exptl_crystal_size_max 0.50
_exptl_crystal_size_mid 0.40
_exptl_crystal_size_min 0.10
_refine_diff_density_max 0.820
_refine_diff_density_min -0.888
_refine_diff_density_rms 0.063
_refine_ls_extinction_method none
_refine_ls_goodness_of_fit_ref 0.918
_refine_ls_hydrogen_treatment mixed
_refine_ls_matrix_type full
_refine_ls_number_parameters 375
_refine_ls_number_reflns 6648
_refine_ls_number_restraints 0
_refine_ls_restrained_S_all 0.918
_refine_ls_R_factor_all 0.0515
_refine_ls_R_factor_gt 0.0396
_refine_ls_shift/su_max 0.001
_refine_ls_shift/su_mean 0.000
_refine_ls_structure_factor_coef Fsqd
_refine_ls_weighting_details 'calc w=1/[\s^2^(Fo^2^)+(0.0604P)^2^+5.3004P] where P=(Fo^2^+2Fc^2^)/3'
_refine_ls_weighting_scheme calc
_refine_ls_wR_factor_gt 0.1035
_refine_ls_wR_factor_ref 0.1120
_reflns_number_gt 5433
_reflns_number_total 6648
_reflns_threshold_expression >2\s(I)
_cod_data_source_file om6b00442_si_002.cif
_cod_data_source_block 8
_cod_depositor_comments
;
The following automatic conversions were performed:

'_symmetry_cell_setting' value 'MONOCLINIC' changed to 'monoclinic'
according to
/usr/data/users/saulius/crontab/automatic-downloads/current/ACS/lib/dictionaries/cif_core.dic
dictionary named 'cif_core.dic' version 2.4.2 from 2011-04-26.

'_exptl_absorpt_correction_type' value 'EMPIRICAL' changed to
'empirical' according to
/usr/data/users/saulius/crontab/automatic-downloads/current/ACS/lib/dictionaries/cif_core.dic
dictionary named 'cif_core.dic' version 2.4.2 from 2011-04-26.

Automatic conversion script
Id: cif_fix_values 4268 2015-11-12 08:31:59Z antanas 
;
_cod_original_cell_volume 3256.95(15)
_cod_original_sg_symbol_H-M P21/n
_cod_database_code 4086706

loop_
_symmetry_equiv_pos_as_xyz
'x, y, z'
'-x+1/2, y+1/2, -z+1/2'
'-x, -y, -z'
'x-1/2, -y-1/2, z-1/2'

loop_
_atom_site_label
_atom_site_type_symbol
_atom_site_fract_x
_atom_site_fract_y
_atom_site_fract_z
_atom_site_U_iso_or_equiv
_atom_site_adp_type
_atom_site_occupancy
_atom_site_symmetry_multiplicity
_atom_site_calc_flag
_atom_site_refinement_flags
Pd1 Pd 0.928637(13) 0.50626(2) 0.242205(13) 0.03848(9) Uani 1 1 d .
Br1 Br 1.10955(4) 0.23010(6) 0.32843(4) 0.0999(2) Uani 1 1 d .
N1 N 0.97318(15) 0.6471(3) 0.18490(15) 0.0438(6) Uani 1 1 d .
N2 N 0.9624(2) 0.8146(4) 0.09643(19) 0.0677(10) Uani 1 1 d .
H2 H 0.9974 0.8588 0.1244 0.081 Uiso 1 1 calc R
N3 N 0.86854(16) 0.6577(3) 0.08836(16) 0.0512(7) Uani 1 1 d .
H3 H 0.8382 0.7126 0.0626 0.061 Uiso 1 1 calc R
N4 N 0.99364(16) 0.5661(3) 0.34605(15) 0.0456(6) Uani 1 1 d .
N5 N 1.06745(19) 0.5288(3) 0.36937(18) 0.0570(8) Uani 1 1 d .
H5 H 1.0927 0.4799 0.3438 0.068 Uiso 1 1 calc R
N6 N 0.88186(17) 0.3677(3) 0.29999(16) 0.0508(7) Uani 1 1 d .
N7 N 0.9250(2) 0.2688(3) 0.33192(18) 0.0617(9) Uani 1 1 d .
H7 H 0.9738 0.2607 0.3327 0.074 Uiso 1 1 calc R
C1 C 0.93647(19) 0.7040(4) 0.12531(19) 0.0475(8) Uani 1 1 d .
C2 C 1.0492(2) 0.6956(4) 0.2150(2) 0.0524(9) Uani 1 1 d .
C3 C 1.0574(3) 0.8079(4) 0.2571(2) 0.0721(13) Uani 1 1 d .
C4 C 1.1326(5) 0.8496(7) 0.2852(3) 0.119(3) Uani 1 1 d .
H4 H 1.1401 0.9254 0.3132 0.143 Uiso 1 1 calc R
C5 C 1.1948(5) 0.7805(11) 0.2720(5) 0.146(4) Uani 1 1 d .
H5A H 1.2443 0.8088 0.2916 0.175 Uiso 1 1 calc R
C6 C 1.1853(3) 0.6725(9) 0.2311(4) 0.121(3) Uani 1 1 d .
H6 H 1.2286 0.6276 0.2220 0.145 Uiso 1 1 calc R
C7 C 1.1129(2) 0.6257(5) 0.2021(3) 0.0753(13) Uani 1 1 d .
C8 C 1.1093(5) 0.5162(9) 0.1649(5) 0.066(2) Uiso 0.50 1 d P
C8' C 1.0024(6) 0.8798(10) 0.2695(5) 0.074(2) Uiso 0.50 1 d P
C9 C 0.9350(2) 0.8622(4) 0.0224(2) 0.0592(10) Uani 1 1 d .
C10 C 0.8944(3) 0.9757(5) 0.0150(3) 0.0825(15) Uani 1 1 d .
H10 H 0.8839 1.0210 0.0563 0.099 Uiso 1 1 calc R
C11 C 0.8694(4) 1.0208(8) -0.0574(5) 0.123(3) Uani 1 1 d .
H11 H 0.8420 1.0983 -0.0651 0.147 Uiso 1 1 calc R
C12 C 0.8849(5) 0.9517(10) -0.1166(4) 0.127(3) Uani 1 1 d .
H12 H 0.8671 0.9824 -0.1644 0.152 Uiso 1 1 calc R
C13 C 0.9245(4) 0.8424(8) -0.1083(3) 0.111(2) Uani 1 1 d .
H13 H 0.9335 0.7967 -0.1500 0.133 Uiso 1 1 calc R
C14 C 0.9535(3) 0.7944(5) -0.0360(3) 0.0766(13) Uani 1 1 d .
C15 C 1.0012(4) 0.6778(7) -0.0270(4) 0.123(2) Uani 1 1 d .
H15A H 1.0496 0.6968 0.0043 0.185 Uiso 1 1 calc R
H15B H 1.0104 0.6491 -0.0748 0.185 Uiso 1 1 calc R
H15C H 0.9750 0.6107 -0.0045 0.185 Uiso 1 1 calc R
C16 C 0.84246(18) 0.5270(4) 0.08807(18) 0.0444(8) Uani 1 1 d .
C17 C 0.86631(17) 0.4443(3) 0.14765(18) 0.0408(7) Uani 1 1 d .
C18 C 0.8419(2) 0.3153(4) 0.1391(2) 0.0527(9) Uani 1 1 d .
H18 H 0.8589 0.2558 0.1767 0.063 Uiso 1 1 calc R
C19 C 0.7931(2) 0.2746(4) 0.0759(2) 0.0629(11) Uani 1 1 d .
H19 H 0.7779 0.1881 0.0713 0.076 Uiso 1 1 calc R
C20 C 0.7669(2) 0.3596(5) 0.0203(2) 0.0651(11) Uani 1 1 d .
H20 H 0.7324 0.3312 -0.0209 0.078 Uiso 1 1 calc R
C21 C 0.7908(2) 0.4876(4) 0.0242(2) 0.0575(10) Uani 1 1 d .
C22 C 0.7613(3) 0.5814(6) -0.0367(3) 0.0870(16) Uani 1 1 d .
H22A H 0.7282 0.5368 -0.0759 0.130 Uiso 1 1 calc R
H22B H 0.8041 0.6185 -0.0558 0.130 Uiso 1 1 calc R
H22C H 0.7329 0.6491 -0.0174 0.130 Uiso 1 1 calc R
C23 C 0.9763(3) 0.6387(4) 0.4002(2) 0.0615(10) Uani 1 1 d .
C24 C 1.0396(4) 0.6460(5) 0.4570(2) 0.0872(16) Uani 1 1 d .
H24 H 1.0422 0.6912 0.5015 0.105 Uiso 1 1 calc R
C25 C 1.0966(3) 0.5756(5) 0.4358(3) 0.0738(13) Uani 1 1 d .
C26 C 0.8973(3) 0.6962(6) 0.3944(4) 0.107(2) Uani 1 1 d .
H26A H 0.8858 0.7470 0.3497 0.160 Uiso 1 1 calc R
H26B H 0.8954 0.7507 0.4367 0.160 Uiso 1 1 calc R
H26C H 0.8600 0.6279 0.3930 0.160 Uiso 1 1 calc R
C27 C 1.1778(4) 0.5454(7) 0.4719(4) 0.133(3) Uani 1 1 d .
H27A H 1.1857 0.4532 0.4720 0.199 Uiso 1 1 calc R
H27B H 1.1866 0.5769 0.5222 0.199 Uiso 1 1 calc R
H27C H 1.2132 0.5866 0.4446 0.199 Uiso 1 1 calc R
C28 C 0.8092(3) 0.3454(5) 0.3105(2) 0.0670(12) Uani 1 1 d .
C29 C 0.8080(4) 0.2312(6) 0.3494(3) 0.0951(19) Uani 1 1 d .
H29 H 0.7650 0.1935 0.3640 0.114 Uiso 1 1 calc R
C30 C 0.8809(4) 0.1836(5) 0.3627(3) 0.0858(16) Uani 1 1 d .
C31 C 0.7455(3) 0.4360(7) 0.2816(3) 0.0987(18) Uani 1 1 d .
H31A H 0.7652 0.5231 0.2827 0.148 Uiso 1 1 calc R
H31B H 0.7062 0.4307 0.3120 0.148 Uiso 1 1 calc R
H31C H 0.7241 0.4129 0.2313 0.148 Uiso 1 1 calc R
C32 C 0.9163(6) 0.0660(6) 0.4026(4) 0.148(3) Uani 1 1 d .
H32A H 0.8922 0.0495 0.4451 0.221 Uiso 1 1 calc R
H32B H 0.9705 0.0803 0.4186 0.221 Uiso 1 1 calc R
H32C H 0.9088 -0.0074 0.3697 0.221 Uiso 1 1 calc R

loop_
_atom_site_aniso_label
_atom_site_aniso_U_11
_atom_site_aniso_U_22
_atom_site_aniso_U_33
_atom_site_aniso_U_23
_atom_site_aniso_U_13
_atom_site_aniso_U_12
Pd1 0.03320(14) 0.04630(16) 0.03545(14) -0.00136(10) 0.00450(9) -0.00629(10)
Br1 0.0917(4) 0.0856(4) 0.1190(5) -0.0154(3) 0.0084(3) 0.0289(3)
N1 0.0359(14) 0.0490(16) 0.0447(15) 0.0033(12) 0.0019(11) -0.0107(12)
N2 0.064(2) 0.074(2) 0.059(2) 0.0201(17) -0.0076(16) -0.0252(18)
N3 0.0353(14) 0.0659(19) 0.0491(17) 0.0125(14) -0.0023(12) -0.0064(13)
N4 0.0466(16) 0.0491(17) 0.0402(15) -0.0019(12) 0.0048(12) -0.0081(13)
N5 0.0549(19) 0.0574(19) 0.0525(18) -0.0011(14) -0.0088(15) 0.0006(15)
N6 0.0519(17) 0.0582(18) 0.0426(16) 0.0022(13) 0.0090(13) -0.0147(14)
N7 0.083(2) 0.0522(19) 0.0516(18) -0.0012(15) 0.0155(17) -0.0094(17)
C1 0.0392(17) 0.056(2) 0.0463(19) 0.0060(16) 0.0053(14) -0.0095(15)
C2 0.0445(19) 0.062(2) 0.0468(19) 0.0110(17) -0.0051(15) -0.0190(17)
C3 0.091(3) 0.059(2) 0.058(2) 0.0086(19) -0.011(2) -0.028(2)
C4 0.142(6) 0.105(5) 0.084(4) 0.032(3) -0.053(4) -0.074(5)
C5 0.093(5) 0.198(9) 0.122(6) 0.066(6) -0.051(5) -0.083(6)
C6 0.046(3) 0.184(8) 0.125(5) 0.052(5) -0.009(3) -0.025(4)
C7 0.041(2) 0.107(4) 0.075(3) 0.020(3) 0.003(2) -0.008(2)
C9 0.050(2) 0.067(3) 0.059(2) 0.0140(19) 0.0071(18) -0.0147(18)
C10 0.064(3) 0.076(3) 0.104(4) 0.031(3) 0.004(3) 0.001(2)
C11 0.085(4) 0.123(6) 0.148(7) 0.081(5) -0.013(5) -0.007(4)
C12 0.109(5) 0.162(8) 0.094(5) 0.069(5) -0.030(4) -0.064(5)
C13 0.134(6) 0.136(6) 0.061(3) 0.012(4) 0.015(3) -0.060(5)
C14 0.078(3) 0.074(3) 0.081(3) 0.009(2) 0.026(3) -0.015(2)
C15 0.134(6) 0.109(5) 0.149(6) -0.020(5) 0.087(5) 0.003(4)
C16 0.0271(15) 0.067(2) 0.0401(17) -0.0053(15) 0.0073(13) -0.0072(14)
C17 0.0293(15) 0.0532(19) 0.0405(17) -0.0080(14) 0.0080(13) -0.0086(13)
C18 0.047(2) 0.057(2) 0.054(2) -0.0094(17) 0.0097(16) -0.0072(16)
C19 0.054(2) 0.069(3) 0.065(3) -0.023(2) 0.0081(19) -0.0161(19)
C20 0.046(2) 0.093(3) 0.053(2) -0.023(2) 0.0006(18) -0.018(2)
C21 0.0371(18) 0.093(3) 0.0405(19) -0.0026(18) 0.0026(15) -0.0060(18)
C22 0.066(3) 0.128(5) 0.058(3) 0.014(3) -0.017(2) -0.019(3)
C23 0.076(3) 0.057(2) 0.056(2) -0.0089(18) 0.022(2) -0.012(2)
C24 0.121(4) 0.087(4) 0.047(2) -0.017(2) -0.003(3) -0.030(3)
C25 0.086(3) 0.065(3) 0.058(3) 0.002(2) -0.021(2) -0.013(2)
C26 0.092(4) 0.105(4) 0.135(5) -0.045(4) 0.051(4) 0.001(3)
C27 0.121(5) 0.127(5) 0.118(5) 0.007(4) -0.072(4) -0.002(4)
C28 0.066(3) 0.081(3) 0.060(2) -0.015(2) 0.028(2) -0.031(2)
C29 0.123(5) 0.083(4) 0.094(4) -0.017(3) 0.061(4) -0.052(4)
C30 0.148(5) 0.049(2) 0.068(3) -0.004(2) 0.042(3) -0.024(3)
C31 0.049(3) 0.146(5) 0.105(4) -0.016(4) 0.026(3) -0.013(3)
C32 0.264(10) 0.057(3) 0.135(6) 0.023(4) 0.072(6) 0.002(5)

loop_
_atom_type_symbol
_atom_type_description
_atom_type_scat_dispersion_real
_atom_type_scat_dispersion_imag
_atom_type_scat_source
C C 0.0033 0.0016 'International Tables Vol C Tables 4.2.6.8 and 6.1.1.4'
H H 0.0000 0.0000 'International Tables Vol C Tables 4.2.6.8 and 6.1.1.4'
N N 0.0061 0.0033 'International Tables Vol C Tables 4.2.6.8 and 6.1.1.4'
Br Br -0.2901 2.4595 'International Tables Vol C Tables 4.2.6.8 and 6.1.1.4'
Pd Pd -0.9988 1.0072 'International Tables Vol C Tables 4.2.6.8 and 6.1.1.4'

loop_
_geom_angle_atom_site_label_1
_geom_angle_atom_site_label_2
_geom_angle_atom_site_label_3
_geom_angle
C17 Pd1 N1 89.26(12)
C17 Pd1 N6 90.70(13)
N1 Pd1 N6 178.66(12)
C17 Pd1 N4 177.57(12)
N1 Pd1 N4 93.17(11)
N6 Pd1 N4 86.88(11)
C1 N1 C2 117.1(3)
C1 N1 Pd1 124.9(2)
C2 N1 Pd1 117.8(2)
C1 N2 C9 124.4(3)
C1 N2 H2 117.8
C9 N2 H2 117.8
C1 N3 C16 126.3(3)
C1 N3 H3 116.9
C16 N3 H3 116.9
C23 N4 N5 105.0(3)
C23 N4 Pd1 132.4(3)
N5 N4 Pd1 122.6(2)
C25 N5 N4 112.7(4)
C25 N5 H5 123.7
N4 N5 H5 123.7
N7 N6 C28 106.8(3)
N7 N6 Pd1 120.6(2)
C28 N6 Pd1 132.4(3)
N6 N7 C30 110.5(4)
N6 N7 H7 124.7
C30 N7 H7 124.7
N1 C1 N3 121.7(3)
N1 C1 N2 123.1(3)
N3 C1 N2 115.2(3)
C3 C2 C7 121.3(4)
C3 C2 N1 120.1(4)
C7 C2 N1 118.5(4)
C8' C3 C2 125.3(6)
C8' C3 C4 117.1(7)
C2 C3 C4 117.4(6)
C5 C4 C3 120.8(7)
C5 C4 H4 119.6
C3 C4 H4 119.6
C6 C5 C4 120.5(6)
C6 C5 H5A 119.7
C4 C5 H5A 119.7
C5 C6 C7 121.7(7)
C5 C6 H6 119.2
C7 C6 H6 119.2
C8 C7 C6 117.4(7)
C8 C7 C2 124.4(6)
C6 C7 C2 118.2(6)
C14 C9 C10 123.6(5)
C14 C9 N2 118.3(4)
C10 C9 N2 118.0(5)
C9 C10 C11 116.9(6)
C9 C10 H10 121.5
C11 C10 H10 121.5
C12 C11 C10 120.2(7)
C12 C11 H11 119.9
C10 C11 H11 119.9
C13 C12 C11 121.9(6)
C13 C12 H12 119.0
C11 C12 H12 119.0
C12 C13 C14 120.2(7)
C12 C13 H13 119.9
C14 C13 H13 119.9
C9 C14 C13 116.9(5)
C9 C14 C15 123.0(5)
C13 C14 C15 120.1(6)
C14 C15 H15A 109.5
C14 C15 H15B 109.5
H15A C15 H15B 109.5
C14 C15 H15C 109.5
H15A C15 H15C 109.5
H15B C15 H15C 109.5
C17 C16 C21 122.4(3)
C17 C16 N3 121.6(3)
C21 C16 N3 116.0(3)
C16 C17 C18 116.8(3)
C16 C17 Pd1 122.1(3)
C18 C17 Pd1 121.1(3)
C19 C18 C17 121.2(4)
C19 C18 H18 119.4
C17 C18 H18 119.4
C20 C19 C18 120.7(4)
C20 C19 H19 119.7
C18 C19 H19 119.7
C19 C20 C21 121.1(4)
C19 C20 H20 119.5
C21 C20 H20 119.5
C20 C21 C16 117.6(4)
C20 C21 C22 121.0(4)
C16 C21 C22 121.3(4)
C21 C22 H22A 109.5
C21 C22 H22B 109.5
H22A C22 H22B 109.5
C21 C22 H22C 109.5
H22A C22 H22C 109.5
H22B C22 H22C 109.5
N4 C23 C24 109.4(4)
N4 C23 C26 120.2(4)
C24 C23 C26 130.4(5)
C25 C24 C23 107.4(4)
C25 C24 H24 126.3
C23 C24 H24 126.3
N5 C25 C24 105.5(4)
N5 C25 C27 121.1(6)
C24 C25 C27 133.3(5)
C23 C26 H26A 109.5
C23 C26 H26B 109.5
H26A C26 H26B 109.5
C23 C26 H26C 109.5
H26A C26 H26C 109.5
H26B C26 H26C 109.5
C25 C27 H27A 109.5
C25 C27 H27B 109.5
H27A C27 H27B 109.5
C25 C27 H27C 109.5
H27A C27 H27C 109.5
H27B C27 H27C 109.5
N6 C28 C29 108.6(5)
N6 C28 C31 121.3(4)
C29 C28 C31 130.1(5)
C30 C29 C28 107.7(4)
C30 C29 H29 126.1
C28 C29 H29 126.1
N7 C30 C29 106.4(5)
N7 C30 C32 120.5(6)
C29 C30 C32 133.1(6)
C28 C31 H31A 109.5
C28 C31 H31B 109.5
H31A C31 H31B 109.5
C28 C31 H31C 109.5
H31A C31 H31C 109.5
H31B C31 H31C 109.5
C30 C32 H32A 109.5
C30 C32 H32B 109.5
H32A C32 H32B 109.5
C30 C32 H32C 109.5
H32A C32 H32C 109.5
H32B C32 H32C 109.5

loop_
_geom_bond_atom_site_label_1
_geom_bond_atom_site_label_2
_geom_bond_distance
Pd1 C17 1.984(3)
Pd1 N1 2.023(3)
Pd1 N6 2.030(3)
Pd1 N4 2.130(3)
N1 C1 1.305(4)
N1 C2 1.446(4)
N2 C1 1.366(5)
N2 C9 1.439(5)
N2 H2 0.8600
N3 C1 1.354(4)
N3 C16 1.423(5)
N3 H3 0.8600
N4 C23 1.315(5)
N4 N5 1.351(4)
N5 C25 1.324(5)
N5 H5 0.8600
N6 N7 1.343(5)
N6 C28 1.343(5)
N7 C30 1.355(6)
N7 H7 0.8600
C2 C3 1.382(6)
C2 C7 1.386(6)
C3 C8' 1.268(10)
C3 C4 1.402(7)
C4 C5 1.361(12)
C4 H4 0.9300
C5 C6 1.333(12)
C5 H5A 0.9300
C6 C7 1.380(7)
C6 H6 0.9300
C7 C8 1.313(10)
C9 C14 1.360(6)
C9 C10 1.365(6)
C10 C11 1.399(9)
C10 H10 0.9300
C11 C12 1.360(12)
C11 H11 0.9300
C12 C13 1.320(11)
C12 H12 0.9300
C13 C14 1.419(8)
C13 H13 0.9300
C14 C15 1.458(8)
C15 H15A 0.9600
C15 H15B 0.9600
C15 H15C 0.9600
C16 C17 1.389(5)
C16 C21 1.410(5)
C17 C18 1.397(5)
C18 C19 1.380(5)
C18 H18 0.9300
C19 C20 1.359(6)
C19 H19 0.9300
C20 C21 1.382(6)
C20 H20 0.9300
C21 C22 1.496(6)
C22 H22A 0.9600
C22 H22B 0.9600
C22 H22C 0.9600
C23 C24 1.387(6)
C23 C26 1.498(7)
C24 C25 1.346(7)
C24 H24 0.9300
C25 C27 1.500(8)
C26 H26A 0.9600
C26 H26B 0.9600
C26 H26C 0.9600
C27 H27A 0.9600
C27 H27B 0.9600
C27 H27C 0.9600
C28 C29 1.375(7)
C28 C31 1.485(8)
C29 C30 1.355(8)
C29 H29 0.9300
C30 C32 1.493(8)
C31 H31A 0.9600
C31 H31B 0.9600
C31 H31C 0.9600
C32 H32A 0.9600
C32 H32B 0.9600
C32 H32C 0.9600

loop_
_geom_torsion_atom_site_label_1
_geom_torsion_atom_site_label_2
_geom_torsion_atom_site_label_3
_geom_torsion_atom_site_label_4
_geom_torsion
C17 Pd1 N1 C1 32.3(3)
N6 Pd1 N1 C1 -56(5)
N4 Pd1 N1 C1 -147.9(3)
C17 Pd1 N1 C2 -152.7(3)
N6 Pd1 N1 C2 119(5)
N4 Pd1 N1 C2 27.2(3)
C17 Pd1 N4 C23 -85(3)
N1 Pd1 N4 C23 98.0(3)
N6 Pd1 N4 C23 -80.7(3)
C17 Pd1 N4 N5 94(3)
N1 Pd1 N4 N5 -83.3(3)
N6 Pd1 N4 N5 98.1(3)
C23 N4 N5 C25 -0.1(4)
Pd1 N4 N5 C25 -179.2(3)
C17 Pd1 N6 N7 111.4(3)
N1 Pd1 N6 N7 -161(5)
N4 Pd1 N6 N7 -68.4(3)
C17 Pd1 N6 C28 -62.9(4)
N1 Pd1 N6 C28 25(5)
N4 Pd1 N6 C28 117.3(4)
C28 N6 N7 C30 0.0(4)
Pd1 N6 N7 C30 -175.6(3)
C2 N1 C1 N3 173.1(3)
Pd1 N1 C1 N3 -11.8(5)
C2 N1 C1 N2 -8.1(5)
Pd1 N1 C1 N2 167.0(3)
C16 N3 C1 N1 -25.3(6)
C16 N3 C1 N2 155.8(4)
C9 N2 C1 N1 164.0(4)
C9 N2 C1 N3 -17.2(6)
C1 N1 C2 C3 78.6(4)
Pd1 N1 C2 C3 -96.9(4)
C1 N1 C2 C7 -102.9(4)
Pd1 N1 C2 C7 81.7(4)
C7 C2 C3 C8' 177.5(7)
N1 C2 C3 C8' -4.0(8)
C7 C2 C3 C4 1.1(6)
N1 C2 C3 C4 179.6(4)
C8' C3 C4 C5 -177.6(7)
C2 C3 C4 C5 -0.8(8)
C3 C4 C5 C6 0.9(11)
C4 C5 C6 C7 -1.2(11)
C5 C6 C7 C8 -177.6(7)
C5 C6 C7 C2 1.4(9)
C3 C2 C7 C8 177.6(6)
N1 C2 C7 C8 -1.0(8)
C3 C2 C7 C6 -1.4(7)
N1 C2 C7 C6 -179.9(4)
C1 N2 C9 C14 -69.5(5)
C1 N2 C9 C10 113.0(5)
C14 C9 C10 C11 1.8(7)
N2 C9 C10 C11 179.1(4)
C9 C10 C11 C12 0.7(9)
C10 C11 C12 C13 -1.1(11)
C11 C12 C13 C14 -1.1(10)
C10 C9 C14 C13 -3.8(7)
N2 C9 C14 C13 178.9(4)
C10 C9 C14 C15 175.9(5)
N2 C9 C14 C15 -1.5(7)
C12 C13 C14 C9 3.4(8)
C12 C13 C14 C15 -176.3(6)
C1 N3 C16 C17 27.9(5)
C1 N3 C16 C21 -152.6(3)
C21 C16 C17 C18 5.4(5)
N3 C16 C17 C18 -175.2(3)
C21 C16 C17 Pd1 -172.3(3)
N3 C16 C17 Pd1 7.1(4)
N1 Pd1 C17 C16 -28.3(3)
N6 Pd1 C17 C16 150.4(3)
N4 Pd1 C17 C16 155(3)
N1 Pd1 C17 C18 154.1(3)
N6 Pd1 C17 C18 -27.2(3)
N4 Pd1 C17 C18 -23(3)
C16 C17 C18 C19 -3.4(5)
Pd1 C17 C18 C19 174.3(3)
C17 C18 C19 C20 -0.5(6)
C18 C19 C20 C21 2.6(6)
C19 C20 C21 C16 -0.7(6)
C19 C20 C21 C22 -179.4(4)
C17 C16 C21 C20 -3.4(5)
N3 C16 C21 C20 177.1(3)
C17 C16 C21 C22 175.3(4)
N3 C16 C21 C22 -4.2(5)
N5 N4 C23 C24 0.0(4)
Pd1 N4 C23 C24 178.9(3)
N5 N4 C23 C26 -178.9(4)
Pd1 N4 C23 C26 0.0(6)
N4 C23 C24 C25 0.1(5)
C26 C23 C24 C25 178.9(5)
N4 N5 C25 C24 0.2(5)
N4 N5 C25 C27 179.9(5)
C23 C24 C25 N5 -0.2(6)
C23 C24 C25 C27 -179.8(6)
N7 N6 C28 C29 0.0(5)
Pd1 N6 C28 C29 174.8(3)
N7 N6 C28 C31 -179.5(4)
Pd1 N6 C28 C31 -4.7(6)
N6 C28 C29 C30 0.0(6)
C31 C28 C29 C30 179.4(5)
N6 N7 C30 C29 0.0(5)
N6 N7 C30 C32 -179.1(5)
C28 C29 C30 N7 0.0(6)
C28 C29 C30 C32 178.9(6)
